data_1526485
loop_
_publ_author_name
'Jeitschko, W.'
'Heumannskaemper, D.H.'
'Schriewer-Poettgen, M.S.'
'Rodewald, U.C.'

_publ_section_title
;
 Preparation and crystal structure of rare earth rhenates: the series Ln5
 Re2 O12 with Ln = Y, Gd-Lu, and the praseodymium rhenates Pr3 Re O8, Pr3
 Re2 O10 and Pr4 Re2 O11
;
_journal_name_full 'Zeitschrift fuer Anorganische und Allgemeine Chemie'
_journal_page_first 80
_journal_page_last 88
_journal_volume 626
_journal_year 2000
_chemical_formula_sum 'Ho5 O12 Re2'
_chemical_name_systematic 'Ho5 Re2 O12'
_space_group_IT_number 12
_symmetry_space_group_name_Hall '-B 2'
_symmetry_space_group_name_H-M 'B 1 1 2/m'
_cell_angle_alpha 90
_cell_angle_beta 90
_cell_angle_gamma 107.73
_cell_formula_units_Z 2
_cell_length_a 12.365
_cell_length_b 7.482
_cell_length_c 5.638
_cell_volume 496.824
_citation_journal_id_ASTM ZAACAB
_cod_data_source_file Jeitschko_ZAACAB_2000_795.cif
_cod_data_source_block Ho5O12Re2
_cod_original_cell_volume 496.8243
_cod_original_sg_symbol_Hall '-C 2y (-x,z,y)'
_cod_database_code 1526485

loop_
_symmetry_equiv_pos_as_xyz
x,y,z
-x,-y,z
-x,-y,-z
x,y,-z
x+1/2,y,z+1/2
-x+1/2,-y,z+1/2
-x+1/2,-y,-z+1/2
x+1/2,y,-z+1/2

loop_
_atom_site_label
_atom_site_type_symbol
_atom_site_fract_x
_atom_site_fract_y
_atom_site_fract_z
_atom_site_occupancy
_atom_site_U_iso_or_equiv
O3 O-2 0.001 0.21 0 1 0.0
O1 O-2 0.3489 0.426 0.243 1 0.0
Ho3 Ho+3 0 0.5 0 1 0.0
Ho2 Ho+3 0.30505 0.6411 0 1 0.0
Re1 Re+4 0 0 0.2161 1 0.0
O4 O-2 0.501 0.177 0 1 0.0
Ho1 Ho+3 0.31424 0.1719 0 1 0.0
O2 O-2 0.162 0.087 0.26 1 0.0
